data_2002020
loop_
_publ_author_name
'Valle, G.'
'Formaggio, F.'
'Crisma, M.'
'Toniolo, C.'
'Kamphuis, J.'

_publ_section_title
;
 Structure of
 <i>Z</i>-<small>L</small>-(\aMe)Phe-(<small>L</small>-Ala)~2~-OMe
 monohydrate
;
_journal_issue 2
_journal_name_full 'Acta Crystallographica Section C'
_journal_page_first 408
_journal_page_last 410
_journal_paper_doi 10.1107/S0108270192010023
_journal_volume 49
_journal_year 1993
_chemical_formula_moiety 'C25 H30 N3 O6,H2 O1'
_chemical_formula_sum 'C25 H32 N3 O7'
_chemical_formula_weight 486.56
_space_group_crystal_system monoclinic
_space_group_IT_number 4
_space_group_name_Hall 'P 2yb'
_space_group_name_H-M_alt 'P 1 21 1'
_atom_type_scat_source 'SHELX76 (Sheldrick, 1976)'
_cell_angle_alpha 90
_cell_angle_beta 111.6(2)
_cell_angle_gamma 90
_cell_formula_units_Z 2
_cell_length_a 8.5180(10)
_cell_length_b 23.151(3)
_cell_length_c 7.1120(10)
_cell_measurement_reflns_used 25
_cell_measurement_temperature 293
_cell_measurement_theta_max 14
_cell_measurement_theta_min 7
_cell_volume 1304.0(18)
_diffrn_measurement_device 'Philips PW1100'
_diffrn_measurement_method \q/2\q
_diffrn_radiation_type 'Mo K\a'
_diffrn_radiation_wavelength 0.7107
_diffrn_reflns_av_R_equivalents 0.021
_diffrn_reflns_limit_h_max 10
_diffrn_reflns_limit_h_min -11
_diffrn_reflns_limit_k_max 30
_diffrn_reflns_limit_k_min 0
_diffrn_reflns_limit_l_max 9
_diffrn_reflns_limit_l_min 0
_diffrn_reflns_number 3447
_diffrn_reflns_theta_max 28
_diffrn_standards_decay_% 10
_diffrn_standards_interval_time 180
_diffrn_standards_number 3
_exptl_absorpt_coefficient_mu 0.085
_exptl_absorpt_correction_type none
_exptl_crystal_colour Colourless
_exptl_crystal_density_diffrn 1.239
_exptl_crystal_description Prism
_exptl_crystal_size_max 0.6
_exptl_crystal_size_mid 0.6
_exptl_crystal_size_min 0.6
_refine_diff_density_max 0.64
_refine_diff_density_min -0.31
_refine_ls_extinction_method 'SHELX76 (Sheldrick, 1976)'
_refine_ls_goodness_of_fit_obs 1.48
_refine_ls_hydrogen_treatment noref
_refine_ls_number_parameters 316
_refine_ls_number_reflns 2042
_refine_ls_R_factor_obs 0.065
_refine_ls_shift/esd_max 0.36
_refine_ls_structure_factor_coef F
_refine_ls_weighting_details 'w = 1/[\s^2^(F)+0.0027F^2^]'
_refine_ls_weighting_scheme calc
_refine_ls_wR_factor_obs 0.075
_reflns_number_observed 2042
_reflns_number_total 3216
_reflns_observed_criterion F>=7\s(F)
_cod_data_source_file cd1012.cif
_cod_data_source_block cd1012_structure_1_of_1
_cod_depositor_comments
;
 Adding the _atom_site_type_symbol data item.

 Antanas Vaitkus,
 2017-01-30

The following automatic conversions were performed:

'_refine_ls_weighting_scheme' value '1/[\s^2^(F)+0.0027F^2^]' was
changed to 'calc'. New tag '_refine_ls_weighting_details' was
created. The value of the new tag was set to 'w =
1/[\s^2^(F)+0.0027F^2^]'.

Automatic conversion script
Id: cif_fix_values 3143 2015-03-26 13:38:13Z robertas 
;
_cod_original_cell_volume 1304(2)
_cod_database_code 2002020

loop_
_space_group_symop_id
_space_group_symop_operation_xyz
1 x,y,z
2 -x,y+1/2,-z

loop_
_atom_site_label
_atom_site_type_symbol
_atom_site_fract_x
_atom_site_fract_y
_atom_site_fract_z
_atom_site_U_iso_or_equiv
O1 O -.2485(5) -.3193(2) -.8088(8) .088(2)
O2 O -.1157(4) -.3315(2) -.4773(7) .072(2)
O3 O -.1312(4) -.4559(3) -.1629(5) .071(2)
O4 O .4183(4) -.4338(2) -.0319(6) .0610(10)
O5 O .2421(9) -.3165(3) .1444(8) .099(3)
O6 O .3509(7) -.2390(2) .0652(8) .082(2)
N1 N -.2926(5) -.4010(2) -.6691(6) .0470(10)
N2 N -.0070(4) -.4540(2) -.3917(5) .0360(10)
N3 N .2212(4) -.3701(2) -.2133(6) .0460(10)
C1 C -.2080(10) -.2435(5) -1.1490(10) .100(4)
C2 C -.270(2) -.2088(7) -1.306(2) .128(6)
C3 C -.334(2) -.1585(6) -1.285(2) .125(5)
C4 C -.3390(10) -.1386(4) -1.112(2) .110(4)
C5 C -.2780(10) -.1759(5) -.941(2) .109(4)
C6 C -.2083(7) -.2321(3) -.9650(10) .067(2)
C7 C -.1390(10) -.2679(4) -.778(2) .099(4)
C8 C -.2106(5) -.3495(3) -.6389(9) .061(2)
C9 C -.3114(5) -.4317(2) -.5007(7) .0430(10)
C10 C -.4198(7) -.3976(3) -.4120(10) .068(2)
C11 C -.4012(5) -.4909(2) -.5807(8) .049(2)
C12 C -.2998(6) -.5351(2) -.6429(8) .052(2)
C13 C -.2276(9) -.5816(3) -.5160(10) .072(3)
C14 C -.1380(10) -.6225(3) -.564(2) .092(4)
C15 C -.1100(10) -.6192(4) -.742(2) .099(4)
C16 C -.1780(10) -.5734(4) -.8730(10) .086(3)
C17 C -.2739(8) -.5323(3) -.8207(9) .064(2)
C18 C -.1394(5) -.4467(2) -.3371(7) .045(2)
C19 C .1564(5) -.4735(2) -.2518(7) .043(2)
C20 C .2370(6) -.5143(3) -.3560(10) .063(2)
C21 C .2767(5) -.4234(2) -.1542(6) .0440(10)
C22 C .3278(6) -.3189(2) -.1425(7) .048(2)
C23 C .2979(8) -.2780(3) -.3174(9) .063(2)
C24 C .2996(7) -.2925(3) .0367(8) .054(2)
C25 C .333(2) -.2081(4) .2310(10) .110(5)
OW O -.9285(6) -.4204(3) -.7617(6) .088(2)
H1 H -.153240 -.288270 -1.159300 ?
H2 H -.264930 -.223200 -1.455060 ?
H3 H -.384590 -.128160 -1.420410 ?
H4 H -.392570 -.098190 -1.090000 ?
H5 H -.128630 -.245120 -.643000 ?
H7 H -.010950 -.281620 -.764900 ?
H8 H -.357230 -.405230 -.792480 ?
H9 H -.418150 -.420830 -.302490 ?
H10 H -.373800 -.359200 -.408110 ?
H11 H -.523440 -.388750 -.506260 ?
H12 H -.422040 -.506990 -.479980 ?
H13 H -.508060 -.478020 -.678270 ?
H14 H -.253320 -.586080 -.396190 ?
H15 H -.109490 -.651960 -.450810 ?
H16 H -.073080 -.648960 -.804610 ?
H17 H -.128250 -.570800 -.962730 ?
H18 H -.321480 -.505080 -.888370 ?
H19 H -.012150 -.447460 -.509680 ?
H20 H .140330 -.497470 -.147840 ?
H21 H .165710 -.547930 -.394900 ?
H22 H .242200 -.493400 -.483300 ?
H23 H .340000 -.525700 -.255700 ?
H24 H .097990 -.362380 -.322690 ?
H25 H .194390 -.259830 -.387600 ?
H26 H .354970 -.238540 -.272710 ?
H27 H .332750 -.291330 -.445600 ?
H28 H .415080 -.171150 .247810 ?
H29 H .188140 -.200630 .218500 ?
H30 H .382090 -.234370 .387210 ?
H31 H -.978540 -.416090 -.870730 ?
H32 H -.996480 -.438810 -.674190 ?

loop_
_geom_angle_atom_site_label_1
_geom_angle_atom_site_label_2
_geom_angle_atom_site_label_3
_geom_angle
_geom_angle_publ_flag
C7 O1 C8 111.2(7) yes
C24 O6 C25 118.1(7) yes
C8 N1 C9 120.4(5) yes
C18 N2 C19 122.7(5) yes
C21 N3 C22 122.5(6) yes
O1 C7 C6 107.4(7) yes
O2 C8 N1 125.3(6) yes
O1 C8 N1 112.3(6) yes
O1 C8 O2 122.4(6) yes
N1 C9 C10 110.9(5) yes
N1 C9 C11 108.4(5) yes
N1 C9 C18 111.8(6) yes
C11 C9 C18 106.2(5) yes
C10 C9 C18 111.1(5) yes
C10 C9 C11 108.4(6) yes
C9 C11 C12 116.3(6) yes
N2 C18 C9 118.8(5) yes
O3 C18 C9 119.0(7) yes
O3 C18 N2 122.0(6) yes
N2 C19 C21 112.7(5) yes
N2 C19 C20 110.5(5) yes
C20 C19 C21 110.3(6) yes
N3 C21 C19 117.2(5) yes
O4 C21 C19 119.4(5) yes
O4 C21 N3 123.4(6) yes
N3 C22 C24 110.2(6) yes
N3 C22 C23 109.3(5) yes
C23 C22 C24 114.3(5) yes
O6 C24 C22 111.5(6) yes
O5 C24 C22 126.0(6) yes
O5 C24 O6 122.5(7) yes

loop_
_geom_bond_atom_site_label_1
_geom_bond_atom_site_label_2
_geom_bond_distance
_geom_bond_publ_flag
O1 C7 1.478(10) yes
O1 C8 1.329(9) yes
O2 C8 1.210(7) yes
O3 C18 1.234(6) yes
O4 C21 1.224(6) yes
O5 C24 1.187(10) yes
O6 C24 1.304(8) yes
O6 C25 1.435(12) yes
N1 C8 1.359(8) yes
N1 C9 1.452(7) yes
N2 C18 1.332(7) yes
N2 C19 1.454(6) yes
N3 C21 1.332(7) yes
N3 C22 1.466(7) yes
C6 C7 1.492(14) yes
C9 C10 1.518(9) yes
C9 C11 1.571(7) yes
C9 C18 1.538(6) yes
C11 C12 1.506(8) yes
C19 C20 1.512(9) yes
C19 C21 1.534(7) yes
C22 C23 1.508(8) yes
C22 C24 1.510(9) yes
C1 C2 1.32(2) no
C2 C3 1.32(2) no
C4 C5 1.420(10) no
C13 C12 1.393(8) no
C15 C16 1.390(10) no
C17 C12 1.360(10) no
C1 C6 1.340(10) no
C3 C4 1.34(2) no
C5 C6 1.470(10) no
C13 C14 1.330(10) no
C14 C15 1.38(2) no
C16 C17 1.390(10) no
